data_7133449
loop_
_publ_author_name
'Song, Yuna'
'Song, Hayoung'
'Choi, Yunseop'
'Seo, Jongcheol'
'Lee, Eunsung'

_publ_section_title
;
 Synthesis of sterically congested unsymmetrical 1,2-dicarbonyl radicals
 through a stepwise approach.
;
_journal_issue 62
_journal_name_full 'Chemical communications (Cambridge, England)'
_journal_page_first 8043
_journal_page_last 8046
_journal_paper_doi 10.1039/d4cc02092h
_journal_volume 60
_journal_year 2024
_chemical_formula_moiety 'Cl, C37 H52 N4 O2, H2 O'
_chemical_formula_sum 'C37 H54 Cl N4 O3'
_chemical_formula_weight 638.29
_space_group_crystal_system triclinic
_space_group_IT_number 2
_space_group_name_Hall '-P 1'
_space_group_name_H-M_alt 'P -1'
_atom_sites_solution_hydrogens mixed
_atom_sites_solution_primary dual
_audit_creation_date 2022-12-03
_audit_creation_method
;
Olex2 1.5
(compiled 2021.08.20 svn.r13c46975 for OlexSys, GUI svn.r6392)
;
_audit_update_record
;
2024-04-24 deposited with the CCDC.	2024-07-05 downloaded from the CCDC.
;
_cell_angle_alpha 87.59(3)
_cell_angle_beta 88.68(3)
_cell_angle_gamma 81.55(3)
_cell_formula_units_Z 4
_cell_length_a 11.704(2)
_cell_length_b 16.986(3)
_cell_length_c 19.521(4)
_cell_measurement_reflns_used 36993
_cell_measurement_temperature 100
_cell_measurement_theta_max 30.344
_cell_measurement_theta_min 1.631
_cell_volume 3834.8(13)
_computing_molecular_graphics 'Olex2 1.5 (Dolomanov et al., 2009)'
_computing_publication_material 'Olex2 1.5 (Dolomanov et al., 2009)'
_computing_structure_refinement 'SHELXL 2018/3 (Sheldrick, 2015)'
_computing_structure_solution 'SHELXT 2014/5 (Sheldrick, 2014)'
_diffrn_ambient_temperature 100
_diffrn_measured_fraction_theta_full 0.941
_diffrn_measured_fraction_theta_max 0.912
_diffrn_measurement_device_type Synchrotron
_diffrn_measurement_method '\w scans'
_diffrn_radiation_monochromator graphite
_diffrn_radiation_type synchrotron
_diffrn_radiation_wavelength 0.700000
_diffrn_reflns_av_R_equivalents 0.0572
_diffrn_reflns_av_unetI/netI 0.0974
_diffrn_reflns_Laue_measured_fraction_full 0.941
_diffrn_reflns_Laue_measured_fraction_max 0.912
_diffrn_reflns_limit_h_max 16
_diffrn_reflns_limit_h_min -16
_diffrn_reflns_limit_k_max 24
_diffrn_reflns_limit_k_min -24
_diffrn_reflns_limit_l_max 27
_diffrn_reflns_limit_l_min -27
_diffrn_reflns_number 36993
_diffrn_reflns_point_group_measured_fraction_full 0.941
_diffrn_reflns_point_group_measured_fraction_max 0.912
_diffrn_reflns_theta_full 25.242
_diffrn_reflns_theta_max 30.344
_diffrn_reflns_theta_min 1.631
_diffrn_standards_number 0
_exptl_absorpt_coefficient_mu 0.137
_exptl_absorpt_correction_type none
_exptl_crystal_colour 'clear light red'
_exptl_crystal_colour_lustre clear
_exptl_crystal_colour_modifier light
_exptl_crystal_colour_primary red
_exptl_crystal_density_diffrn 1.106
_exptl_crystal_description block
_exptl_crystal_F_000 1380
_exptl_crystal_size_max 0.2
_exptl_crystal_size_mid 0.15
_exptl_crystal_size_min 0.1
_refine_diff_density_max 1.052
_refine_diff_density_min -0.807
_refine_diff_density_rms 0.065
_refine_ls_extinction_method none
_refine_ls_goodness_of_fit_ref 1.060
_refine_ls_hydrogen_treatment constr
_refine_ls_matrix_type full
_refine_ls_number_parameters 859
_refine_ls_number_reflns 21048
_refine_ls_number_restraints 0
_refine_ls_restrained_S_all 1.060
_refine_ls_R_factor_all 0.1329
_refine_ls_R_factor_gt 0.0733
_refine_ls_shift/su_max 0.001
_refine_ls_shift/su_mean 0.000
_refine_ls_structure_factor_coef Fsqd
_refine_ls_weighting_details 'w=1/[\s^2^(Fo^2^)+(0.0972P)^2^+0.1670P] where P=(Fo^2^+2Fc^2^)/3'
_refine_ls_weighting_scheme calc
_refine_ls_wR_factor_gt 0.1830
_refine_ls_wR_factor_ref 0.2081
_reflns_Friedel_coverage 0.000
_reflns_number_gt 11603
_reflns_number_total 21048
_reflns_threshold_expression 'I > 2\s(I)'
_cod_data_source_file d4cc02092h2.cif
_cod_data_source_block p-1
_cod_original_cell_volume 3834.8(14)
_cod_database_code 7133449
_shelx_shelxl_version_number 2018/3
_shelx_space_group_comment
;
The symmetry employed for this shelxl refinement is uniquely defined
by the following loop, which should always be used as a source of
symmetry information in preference to the above space-group names.
They are only intended as comments.
;
_shelx_estimated_absorpt_t_max 0.986
_shelx_estimated_absorpt_t_min 0.973
_olex2_refinement_description
;
1. Fixed Uiso
 At 1.2 times of:
  All C(H) groups, All C(H,H) groups
 At 1.5 times of:
  All C(H,H,H) groups, All O(H,H) groups
2. Others
 Fixed Sof: C76(0.8) C77(0.8) C39(0.2) C40(0.2)
3.a Free rotating group:
 O5(H5A,H5B), O6(H6A,H6B)
3.b Ternary CH refined with riding coordinates:
 C54(H54), C51(H51), C64(H64), C32(H32), C35(H35), C23(H23), C67(H67), C20(H20)
3.c Secondary CH2 refined with riding coordinates:
 C43(H43A,H43B), C42(H42A,H42B), C44(H44A,H44B), C11(H11A,H11B), C13(H13A,
 H13B), C12(H12A,H12B)
3.d Aromatic/amide H refined with riding coordinates:
 C47(H47), C49(H49), C48(H48), C28(H28), C30(H30), C16(H16), C29(H29),
 C17(H17), C62(H62), C18(H18), C60(H60), C61(H61)
3.e Idealised Me refined as rotating group:
 C9(H9A,H9B,H9C), C10(H10A,H10B,H10C), C7(H7A,H7B,H7C), C8(H8A,H8B,H8C),
 C53(H53A,H53B,H53C), C37(H37A,H37B,H37C), C74(H74A,H74B,H74C), C73(H73A,H73B,
 H73C), C52(H52A,H52B,H52C), C33(H33A,H33B,H33C), C65(H65A,H65B,H65C), C55(H55A,
 H55B,H55C), C36(H36A,H36B,H36C), C56(H56A,H56B,H56C), C72(H72A,H72B,H72C),
 C75(H75A,H75B,H75C), C22(H22A,H22B,H22C), C24(H24A,H24B,H24C), C66(H66A,H66B,
 H66C), C21(H21A,H21B,H21C), C34(H34A,H34B,H34C), C68(H68A,H68B,H68C), C69(H69A,
 H69B,H69C), C25(H25A,H25B,H25C)
;
_olex2_submission_special_instructions 'No special instructions were received'

loop_
_space_group_symop_operation_xyz
'x, y, z'
'-x, -y, -z'

loop_
_atom_site_label
_atom_site_type_symbol
_atom_site_fract_x
_atom_site_fract_y
_atom_site_fract_z
_atom_site_U_iso_or_equiv
_atom_site_adp_type
_atom_site_occupancy
_atom_site_site_symmetry_order
_atom_site_calc_flag
_atom_site_refinement_flags_posn
_atom_site_refinement_flags_adp
_atom_site_refinement_flags_occupancy
_atom_site_disorder_assembly
_atom_site_disorder_group
Cl1 Cl 0.56261(6) 0.63506(4) -0.01500(4) 0.04177(17) Uani 1 1 d . . . . .
Cl2 Cl 1.13468(7) -0.11789(5) 0.43617(4) 0.0523(2) Uani 1 1 d . . . . .
O1 O 0.99490(14) 0.60235(9) 0.26578(9) 0.0281(4) Uani 1 1 d . . . . .
O2 O 1.03579(15) 0.68937(10) 0.10124(9) 0.0296(4) Uani 1 1 d . . . . .
O4 O 0.47187(15) 0.11920(10) 0.31609(9) 0.0321(4) Uani 1 1 d . . . . .
O3 O 0.38724(16) 0.29250(10) 0.40810(10) 0.0347(4) Uani 1 1 d . . . . .
N3 N 0.92228(17) 0.51353(11) 0.13958(10) 0.0252(4) Uani 1 1 d . . . . .
N5 N 0.52900(16) 0.29722(11) 0.26363(10) 0.0237(4) Uani 1 1 d . . . . .
N1 N 0.93492(16) 0.78248(11) 0.26252(11) 0.0263(4) Uani 1 1 d . . . . .
O5 O 0.60721(18) 0.47514(13) 0.07731(11) 0.0440(5) Uani 1 1 d G . . . .
H5A H 0.598270 0.519964 0.055547 0.066 Uiso 1 1 d G U . . .
H5B H 0.563948 0.447770 0.057117 0.066 Uiso 1 1 d G U . . .
N6 N 0.34812(16) 0.27033(11) 0.23372(10) 0.0240(4) Uani 1 1 d . . . . .
N4 N 1.08795(16) 0.51184(11) 0.08773(10) 0.0244(4) Uani 1 1 d . . . . .
N2 N 1.13065(17) 0.75849(11) 0.23551(10) 0.0251(4) Uani 1 1 d . . . . .
N7 N 0.34886(19) 0.09681(14) 0.46061(11) 0.0356(5) Uani 1 1 d . . . . .
N8 N 0.47195(19) 0.15728(14) 0.51021(12) 0.0363(5) Uani 1 1 d . . . . .
C1 C 1.0270(2) 0.73570(13) 0.23824(12) 0.0238(5) Uani 1 1 d . . . . .
C4 C 1.00971(19) 0.55515(13) 0.12769(12) 0.0241(5) Uani 1 1 d . . . . .
C2 C 1.01214(19) 0.65233(13) 0.21872(12) 0.0235(5) Uani 1 1 d . . . . .
C38 C 0.4388(2) 0.25907(14) 0.27447(12) 0.0248(5) Uani 1 1 d . . . . .
O6 O 0.9720(2) 0.04686(19) 0.41272(15) 0.0771(9) Uani 1 1 d G . . . .
H6A H 0.976031 0.037614 0.455795 0.116 Uiso 1 1 d G U . . .
H6B H 0.988505 0.003357 0.392229 0.116 Uiso 1 1 d G U . . .
C5 C 0.9450(2) 0.44155(13) 0.10716(13) 0.0274(5) Uani 1 1 d . . . . .
C45 C 0.62784(19) 0.27947(14) 0.30841(12) 0.0240(5) Uani 1 1 d . . . . .
C57 C 0.2575(2) 0.22085(14) 0.24143(13) 0.0279(5) Uani 1 1 d . . . . .
C26 C 1.2337(2) 0.70316(13) 0.21729(13) 0.0261(5) Uani 1 1 d . . . . .
C47 C 0.7356(2) 0.31149(15) 0.40260(13) 0.0299(5) Uani 1 1 d . . . . .
H47 H 0.750465 0.347569 0.436055 0.036 Uiso 1 1 calc R U . . .
C3 C 1.01889(19) 0.63794(13) 0.14748(12) 0.0244(5) Uani 1 1 d . . . . .
C6 C 1.0484(2) 0.44068(14) 0.07420(13) 0.0275(5) Uani 1 1 d . . . . .
C15 C 0.7445(2) 0.76539(14) 0.21836(14) 0.0309(5) Uani 1 1 d . . . . .
C46 C 0.6449(2) 0.33351(14) 0.35759(12) 0.0258(5) Uani 1 1 d . . . . .
C31 C 1.2755(2) 0.64311(14) 0.26524(13) 0.0275(5) Uani 1 1 d . . . . .
C50 C 0.7030(2) 0.20761(14) 0.29982(13) 0.0266(5) Uani 1 1 d . . . . .
C14 C 0.8238(2) 0.75481(14) 0.27185(13) 0.0281(5) Uani 1 1 d . . . . .
C49 C 0.7889(2) 0.18733(15) 0.34832(14) 0.0304(5) Uani 1 1 d . . . . .
H49 H 0.837781 0.137588 0.346095 0.037 Uiso 1 1 calc R U . . .
C43 C 0.4097(2) 0.39446(14) 0.19014(13) 0.0285(5) Uani 1 1 d . . . . .
H43A H 0.377784 0.425372 0.229867 0.034 Uiso 1 1 calc R U . . .
H43B H 0.409946 0.431477 0.149603 0.034 Uiso 1 1 calc R U . . .
C48 C 0.8044(2) 0.23832(16) 0.39965(14) 0.0323(6) Uani 1 1 d . . . . .
H48 H 0.862428 0.223004 0.432852 0.039 Uiso 1 1 calc R U . . .
C54 C 0.5723(2) 0.41505(14) 0.36214(14) 0.0305(5) Uani 1 1 d . . . . .
H54 H 0.503239 0.416331 0.332651 0.037 Uiso 1 1 calc R U . . .
C27 C 1.2904(2) 0.71579(14) 0.15462(13) 0.0298(5) Uani 1 1 d . . . . .
C42 C 0.5315(2) 0.35453(14) 0.20477(13) 0.0279(5) Uani 1 1 d . . . . .
H42A H 0.564932 0.326389 0.163918 0.033 Uiso 1 1 calc R U . . .
H42B H 0.580466 0.395139 0.215361 0.033 Uiso 1 1 calc R U . . .
C51 C 0.6970(2) 0.15721(14) 0.23798(13) 0.0302(5) Uani 1 1 d . . . . .
H51 H 0.614944 0.164884 0.222748 0.036 Uiso 1 1 calc R U . . .
C71 C 0.4471(2) 0.09656(15) 0.55526(13) 0.0322(5) Uani 1 1 d . . . . .
C9 C 0.8186(2) 0.53942(16) 0.18055(15) 0.0341(6) Uani 1 1 d . . . . .
H9A H 0.826507 0.513971 0.226524 0.051 Uiso 1 1 calc R U . . .
H9B H 0.751105 0.524231 0.158512 0.051 Uiso 1 1 calc R U . . .
H9C H 0.808628 0.597411 0.184088 0.051 Uiso 1 1 calc R U . . .
C10 C 1.1990(2) 0.53482(16) 0.06478(14) 0.0320(5) Uani 1 1 d . . . . .
H10A H 1.189916 0.563334 0.020100 0.048 Uiso 1 1 calc R U . . .
H10B H 1.256378 0.486967 0.060686 0.048 Uiso 1 1 calc R U . . .
H10C H 1.225019 0.569524 0.098232 0.048 Uiso 1 1 calc R U . . .
C63 C 0.1584(2) 0.24998(15) 0.27907(14) 0.0309(5) Uani 1 1 d . . . . .
C70 C 0.3696(2) 0.05838(15) 0.52446(13) 0.0324(5) Uani 1 1 d . . . . .
C44 C 0.3372(2) 0.33124(14) 0.17688(13) 0.0289(5) Uani 1 1 d . . . . .
H44A H 0.255296 0.355551 0.172560 0.035 Uiso 1 1 calc R U . . .
H44B H 0.362348 0.305857 0.133248 0.035 Uiso 1 1 calc R U . . .
C7 C 0.8679(2) 0.37947(15) 0.11402(15) 0.0365(6) Uani 1 1 d . . . . .
H7A H 0.867193 0.358881 0.161654 0.055 Uiso 1 1 calc R U . . .
H7B H 0.896136 0.335861 0.083862 0.055 Uiso 1 1 calc R U . . .
H7C H 0.789333 0.402736 0.101050 0.055 Uiso 1 1 calc R U . . .
C28 C 1.3910(2) 0.66336(16) 0.13984(15) 0.0348(6) Uani 1 1 d . . . . .
H28 H 1.431271 0.670148 0.097703 0.042 Uiso 1 1 calc R U . . .
C11 C 0.9428(2) 0.86258(14) 0.28777(15) 0.0343(6) Uani 1 1 d . . . . .
H11A H 0.953255 0.858902 0.338038 0.041 Uiso 1 1 calc R U . . .
H11B H 0.870113 0.898669 0.277999 0.041 Uiso 1 1 calc R U . . .
C59 C 0.2719(2) 0.14890(16) 0.20813(15) 0.0353(6) Uani 1 1 d . . . . .
C64 C 0.1380(2) 0.33171(16) 0.30912(14) 0.0320(5) Uani 1 1 d . . . . .
H64 H 0.210699 0.355880 0.302953 0.038 Uiso 1 1 calc R U . . .
C30 C 1.3761(2) 0.59259(15) 0.24738(14) 0.0329(6) Uani 1 1 d . . . . .
H30 H 1.406500 0.550741 0.278604 0.039 Uiso 1 1 calc R U . . .
C8 C 1.1156(2) 0.37927(16) 0.03055(15) 0.0381(6) Uani 1 1 d . . . . .
H8A H 1.143606 0.405234 -0.011022 0.057 Uiso 1 1 calc R U . . .
H8B H 1.065767 0.340842 0.017834 0.057 Uiso 1 1 calc R U . . .
H8C H 1.181569 0.351482 0.056219 0.057 Uiso 1 1 calc R U . . .
C32 C 1.2531(2) 0.78469(16) 0.10430(14) 0.0357(6) Uani 1 1 d . . . . .
H32 H 1.174902 0.811281 0.118919 0.043 Uiso 1 1 calc R U . . .
C19 C 0.7982(2) 0.72121(15) 0.33656(14) 0.0346(6) Uani 1 1 d . . . . .
C13 C 1.1507(2) 0.83563(14) 0.26141(14) 0.0316(5) Uani 1 1 d . . . . .
H13A H 1.215403 0.854915 0.235422 0.038 Uiso 1 1 calc R U . . .
H13B H 1.171817 0.828882 0.310334 0.038 Uiso 1 1 calc R U . . .
C35 C 1.2236(2) 0.63308(15) 0.33673(14) 0.0331(6) Uani 1 1 d . . . . .
H35 H 1.143601 0.663417 0.336920 0.040 Uiso 1 1 calc R U . . .
C16 C 0.6376(2) 0.74102(16) 0.23121(17) 0.0391(7) Uani 1 1 d . . . . .
H16 H 0.582113 0.747124 0.195871 0.047 Uiso 1 1 calc R U . . .
C23 C 0.7706(2) 0.80420(16) 0.14924(15) 0.0364(6) Uani 1 1 d . . . . .
H23 H 0.854225 0.810417 0.147140 0.044 Uiso 1 1 calc R U . . .
C12 C 1.0425(2) 0.89593(14) 0.25359(15) 0.0344(6) Uani 1 1 d . . . . .
H12A H 1.053409 0.946101 0.274928 0.041 Uiso 1 1 calc R U . . .
H12B H 1.026624 0.907772 0.204351 0.041 Uiso 1 1 calc R U . . .
C29 C 1.4325(2) 0.60229(16) 0.18508(16) 0.0376(6) Uani 1 1 d . . . . .
H29 H 1.499989 0.566660 0.173638 0.045 Uiso 1 1 calc R U . . .
C53 C 0.7711(2) 0.18674(17) 0.17886(15) 0.0390(6) Uani 1 1 d . . . . .
H53A H 0.744091 0.243151 0.167978 0.058 Uiso 1 1 calc R U . . .
H53B H 0.764460 0.155684 0.138323 0.058 Uiso 1 1 calc R U . . .
H53C H 0.852082 0.180172 0.192635 0.058 Uiso 1 1 calc R U . . .
C76 C 0.4425(3) 0.1924(2) 0.32987(17) 0.0202(6) Uani 0.8 1 d . . P . .
C41 C 0.4116(2) 0.15763(17) 0.45353(14) 0.0359(6) Uani 1 1 d . . . . .
C17 C 0.6101(3) 0.70809(18) 0.29430(18) 0.0462(8) Uani 1 1 d . . . . .
H17 H 0.536357 0.691931 0.301942 0.055 Uiso 1 1 calc R U . . .
C37 C 1.2942(3) 0.67032(18) 0.38860(15) 0.0434(7) Uani 1 1 d . . . . .
H37A H 1.373528 0.642171 0.388925 0.065 Uiso 1 1 calc R U . . .
H37B H 1.259149 0.665990 0.434423 0.065 Uiso 1 1 calc R U . . .
H37C H 1.295009 0.726588 0.375571 0.065 Uiso 1 1 calc R U . . .
C62 C 0.0734(2) 0.20000(17) 0.28651(17) 0.0420(7) Uani 1 1 d . . . . .
H62 H 0.005093 0.216761 0.312418 0.050 Uiso 1 1 calc R U . . .
C77 C 0.4109(3) 0.22025(17) 0.39715(18) 0.0218(6) Uani 0.8 1 d . . P . .
C18 C 0.6897(3) 0.69863(18) 0.34630(17) 0.0442(7) Uani 1 1 d . . . . .
H18 H 0.669677 0.676235 0.389551 0.053 Uiso 1 1 calc R U . . .
C74 C 0.5006(3) 0.08349(18) 0.62408(15) 0.0443(7) Uani 1 1 d . . . . .
H74A H 0.582653 0.089238 0.620053 0.067 Uiso 1 1 calc R U . . .
H74B H 0.493019 0.029763 0.642141 0.067 Uiso 1 1 calc R U . . .
H74C H 0.461500 0.122854 0.655325 0.067 Uiso 1 1 calc R U . . .
C60 C 0.1829(3) 0.10229(17) 0.21756(19) 0.0476(8) Uani 1 1 d . . . . .
H60 H 0.189034 0.052542 0.196253 0.057 Uiso 1 1 calc R U . . .
C73 C 0.3106(3) -0.00893(17) 0.55077(16) 0.0433(7) Uani 1 1 d . . . . .
H73A H 0.232147 0.011690 0.566338 0.065 Uiso 1 1 calc R U . . .
H73B H 0.353918 -0.036730 0.589211 0.065 Uiso 1 1 calc R U . . .
H73C H 0.306956 -0.046077 0.514071 0.065 Uiso 1 1 calc R U . . .
C52 C 0.7341(3) 0.06832(16) 0.25277(16) 0.0416(7) Uani 1 1 d . . . . .
H52A H 0.815154 0.059002 0.266521 0.062 Uiso 1 1 calc R U . . .
H52B H 0.725430 0.039131 0.211399 0.062 Uiso 1 1 calc R U . . .
H52C H 0.685687 0.049727 0.289870 0.062 Uiso 1 1 calc R U . . .
C33 C 1.2457(3) 0.75911(18) 0.03073(15) 0.0416(7) Uani 1 1 d . . . . .
H33A H 1.322162 0.734228 0.014987 0.062 Uiso 1 1 calc R U . . .
H33B H 1.219307 0.805862 0.001007 0.062 Uiso 1 1 calc R U . . .
H33C H 1.191005 0.720793 0.028930 0.062 Uiso 1 1 calc R U . . .
C65 C 0.0423(3) 0.38477(17) 0.26991(16) 0.0425(7) Uani 1 1 d . . . . .
H65A H 0.063816 0.387830 0.221168 0.064 Uiso 1 1 calc R U . . .
H65B H 0.031514 0.438309 0.288095 0.064 Uiso 1 1 calc R U . . .
H65C H -0.029930 0.362152 0.275342 0.064 Uiso 1 1 calc R U . . .
C55 C 0.5301(3) 0.43389(17) 0.43465(15) 0.0409(7) Uani 1 1 d . . . . .
H55A H 0.483242 0.393802 0.451929 0.061 Uiso 1 1 calc R U . . .
H55B H 0.483265 0.486692 0.434434 0.061 Uiso 1 1 calc R U . . .
H55C H 0.596639 0.433326 0.464341 0.061 Uiso 1 1 calc R U . . .
C67 C 0.3742(3) 0.12275(17) 0.16133(16) 0.0418(7) Uani 1 1 d . . . . .
H67 H 0.434081 0.157519 0.169543 0.050 Uiso 1 1 calc R U . . .
C36 C 1.2147(3) 0.54615(17) 0.35714(17) 0.0442(7) Uani 1 1 d . . . . .
H36A H 1.172331 0.523235 0.322061 0.066 Uiso 1 1 calc R U . . .
H36B H 1.173531 0.543687 0.401300 0.066 Uiso 1 1 calc R U . . .
H36C H 1.292385 0.515899 0.361122 0.066 Uiso 1 1 calc R U . . .
C56 C 0.6429(3) 0.47930(18) 0.33388(18) 0.0473(7) Uani 1 1 d . . . . .
H56A H 0.712177 0.478046 0.361397 0.071 Uiso 1 1 calc R U . . .
H56B H 0.595779 0.531851 0.336164 0.071 Uiso 1 1 calc R U . . .
H56C H 0.665657 0.468893 0.286115 0.071 Uiso 1 1 calc R U . . .
C72 C 0.2604(2) 0.0811(2) 0.41272(15) 0.0440(7) Uani 1 1 d . . . . .
H72A H 0.254682 0.024056 0.414623 0.066 Uiso 1 1 calc R U . . .
H72B H 0.281833 0.097514 0.366028 0.066 Uiso 1 1 calc R U . . .
H72C H 0.185595 0.111268 0.425603 0.066 Uiso 1 1 calc R U . . .
C75 C 0.5550(2) 0.21215(18) 0.52303(17) 0.0438(7) Uani 1 1 d . . . . .
H75A H 0.527571 0.244830 0.561956 0.066 Uiso 1 1 calc R U . . .
H75B H 0.562095 0.246740 0.482166 0.066 Uiso 1 1 calc R U . . .
H75C H 0.630535 0.181359 0.533494 0.066 Uiso 1 1 calc R U . . .
C20 C 0.8831(3) 0.71167(18) 0.39489(14) 0.0416(7) Uani 1 1 d . . . . .
H20 H 0.959479 0.722658 0.375898 0.050 Uiso 1 1 calc R U . . .
C61 C 0.0871(3) 0.12745(18) 0.2571(2) 0.0508(9) Uani 1 1 d . . . . .
H61 H 0.029378 0.093922 0.264137 0.061 Uiso 1 1 calc R U . . .
C22 C 0.8436(3) 0.7726(2) 0.44955(16) 0.0478(7) Uani 1 1 d . . . . .
H22A H 0.827769 0.825967 0.427692 0.072 Uiso 1 1 calc R U . . .
H22B H 0.904612 0.771424 0.483296 0.072 Uiso 1 1 calc R U . . .
H22C H 0.773262 0.759288 0.472584 0.072 Uiso 1 1 calc R U . . .
C24 C 0.7452(3) 0.75506(19) 0.08951(17) 0.0490(8) Uani 1 1 d . . . . .
H24A H 0.786286 0.700731 0.095608 0.074 Uiso 1 1 calc R U . . .
H24B H 0.770975 0.779293 0.046530 0.074 Uiso 1 1 calc R U . . .
H24C H 0.661904 0.753520 0.087915 0.074 Uiso 1 1 calc R U . . .
C66 C 0.1068(3) 0.3297(2) 0.38550(15) 0.0470(7) Uani 1 1 d . . . . .
H66A H 0.035759 0.306040 0.392719 0.070 Uiso 1 1 calc R U . . .
H66B H 0.094876 0.384026 0.401957 0.070 Uiso 1 1 calc R U . . .
H66C H 0.169776 0.297602 0.410834 0.070 Uiso 1 1 calc R U . . .
C21 C 0.8995(3) 0.6272(2) 0.42683(17) 0.0558(9) Uani 1 1 d . . . . .
H21A H 0.828763 0.617887 0.451758 0.084 Uiso 1 1 calc R U . . .
H21B H 0.964040 0.620843 0.458643 0.084 Uiso 1 1 calc R U . . .
H21C H 0.916128 0.588769 0.390585 0.084 Uiso 1 1 calc R U . . .
C34 C 1.3377(3) 0.84609(19) 0.10579(18) 0.0525(8) Uani 1 1 d . . . . .
H34A H 1.348279 0.859637 0.153318 0.079 Uiso 1 1 calc R U . . .
H34B H 1.306387 0.894270 0.079114 0.079 Uiso 1 1 calc R U . . .
H34C H 1.412358 0.823383 0.085893 0.079 Uiso 1 1 calc R U . . .
C68 C 0.4293(3) 0.03710(18) 0.17527(19) 0.0557(9) Uani 1 1 d . . . . .
H68A H 0.453758 0.030119 0.223094 0.084 Uiso 1 1 calc R U . . .
H68B H 0.496665 0.024633 0.144778 0.084 Uiso 1 1 calc R U . . .
H68C H 0.373108 0.001283 0.166938 0.084 Uiso 1 1 calc R U . . .
C69 C 0.3398(3) 0.1359(2) 0.08595(19) 0.0616(9) Uani 1 1 d . . . . .
H69A H 0.277702 0.105044 0.076853 0.092 Uiso 1 1 calc R U . . .
H69B H 0.406806 0.118526 0.056421 0.092 Uiso 1 1 calc R U . . .
H69C H 0.312831 0.192633 0.076398 0.092 Uiso 1 1 calc R U . . .
C25 C 0.6986(4) 0.88675(19) 0.1422(2) 0.0676(11) Uani 1 1 d . . . . .
H25A H 0.616760 0.881200 0.138663 0.101 Uiso 1 1 calc R U . . .
H25B H 0.723421 0.914764 0.100801 0.101 Uiso 1 1 calc R U . . .
H25C H 0.709386 0.917192 0.182458 0.101 Uiso 1 1 calc R U . . .
C39 C 0.4198(12) 0.2330(11) 0.3539(12) 0.049(4) Uani 0.2 1 d . . P . .
C40 C 0.4401(12) 0.1594(13) 0.3646(12) 0.057(5) Uani 0.2 1 d . . P . .

loop_
_atom_site_aniso_label
_atom_site_aniso_U_11
_atom_site_aniso_U_22
_atom_site_aniso_U_33
_atom_site_aniso_U_23
_atom_site_aniso_U_13
_atom_site_aniso_U_12
Cl1 0.0536(4) 0.0369(4) 0.0344(4) -0.0043(3) 0.0074(3) -0.0057(3)
Cl2 0.0698(5) 0.0390(4) 0.0449(4) -0.0099(3) -0.0242(4) 0.0087(3)
O1 0.0403(9) 0.0189(8) 0.0240(9) 0.0005(7) -0.0054(7) -0.0001(7)
O2 0.0416(10) 0.0218(8) 0.0248(9) 0.0023(7) -0.0066(7) -0.0025(7)
O4 0.0403(10) 0.0248(9) 0.0305(10) -0.0020(7) -0.0060(8) -0.0012(7)
O3 0.0443(10) 0.0208(9) 0.0372(11) 0.0000(8) -0.0063(8) 0.0026(7)
N3 0.0319(10) 0.0179(9) 0.0245(10) -0.0022(8) -0.0058(8) 0.0016(7)
N5 0.0299(10) 0.0194(9) 0.0209(10) 0.0036(7) -0.0071(8) -0.0011(7)
N1 0.0313(10) 0.0169(9) 0.0291(11) -0.0038(8) -0.0060(8) 0.0038(7)
O5 0.0439(11) 0.0463(12) 0.0405(12) 0.0019(10) -0.0098(9) -0.0013(9)
N6 0.0286(10) 0.0196(9) 0.0232(10) 0.0038(8) -0.0089(8) -0.0016(7)
N4 0.0292(10) 0.0204(9) 0.0222(10) -0.0027(8) -0.0054(8) 0.0025(7)
N2 0.0328(10) 0.0148(9) 0.0264(11) -0.0020(8) -0.0046(8) 0.0014(7)
N7 0.0389(12) 0.0427(13) 0.0245(11) 0.0069(10) -0.0105(9) -0.0041(10)
N8 0.0379(12) 0.0346(12) 0.0360(13) 0.0148(10) -0.0130(10) -0.0063(9)
C1 0.0335(12) 0.0188(11) 0.0176(11) -0.0004(8) -0.0076(9) 0.0022(8)
C4 0.0286(11) 0.0214(11) 0.0207(11) -0.0001(9) -0.0064(9) 0.0026(8)
C2 0.0286(11) 0.0151(10) 0.0252(12) -0.0016(9) -0.0066(9) 0.0034(8)
C38 0.0320(12) 0.0212(11) 0.0196(11) 0.0012(9) -0.0073(9) 0.0021(9)
O6 0.0580(15) 0.099(2) 0.0601(17) 0.0390(16) -0.0039(13) 0.0230(15)
C5 0.0373(12) 0.0154(10) 0.0286(13) -0.0011(9) -0.0120(10) 0.0011(9)
C45 0.0293(11) 0.0222(11) 0.0205(11) 0.0035(9) -0.0075(9) -0.0032(8)
C57 0.0331(12) 0.0213(11) 0.0289(13) 0.0059(10) -0.0136(10) -0.0027(9)
C26 0.0324(12) 0.0168(10) 0.0291(13) -0.0066(9) -0.0089(10) -0.0002(9)
C47 0.0337(12) 0.0293(13) 0.0258(13) 0.0007(10) -0.0075(10) -0.0012(10)
C3 0.0295(11) 0.0161(10) 0.0265(12) -0.0003(9) -0.0077(9) 0.0016(8)
C6 0.0360(12) 0.0187(11) 0.0263(12) -0.0026(9) -0.0133(10) 0.0031(9)
C15 0.0367(13) 0.0156(11) 0.0382(15) -0.0089(10) -0.0048(11) 0.0068(9)
C46 0.0311(12) 0.0229(11) 0.0229(12) 0.0022(9) -0.0051(9) -0.0018(9)
C31 0.0320(12) 0.0185(11) 0.0320(13) -0.0063(10) -0.0071(10) -0.0012(9)
C50 0.0311(12) 0.0212(11) 0.0270(13) 0.0036(9) -0.0060(9) -0.0026(9)
C14 0.0315(12) 0.0191(11) 0.0310(13) -0.0058(10) -0.0039(10) 0.0067(9)
C49 0.0308(12) 0.0244(12) 0.0337(14) 0.0001(10) -0.0045(10) 0.0045(9)
C43 0.0418(13) 0.0209(11) 0.0211(12) 0.0039(9) -0.0082(10) 0.0012(9)
C48 0.0290(12) 0.0359(14) 0.0299(14) 0.0043(11) -0.0110(10) 0.0025(10)
C54 0.0400(13) 0.0184(11) 0.0324(14) -0.0018(10) -0.0132(11) 0.0002(9)
C27 0.0369(13) 0.0228(12) 0.0316(14) -0.0060(10) -0.0058(10) -0.0088(9)
C42 0.0371(13) 0.0231(12) 0.0226(12) 0.0069(9) -0.0080(10) -0.0028(9)
C51 0.0357(13) 0.0237(12) 0.0293(13) -0.0001(10) -0.0034(10) 0.0023(9)
C71 0.0453(14) 0.0233(12) 0.0267(13) 0.0067(10) -0.0055(11) -0.0020(10)
C9 0.0343(13) 0.0284(13) 0.0394(15) -0.0057(11) -0.0006(11) -0.0029(10)
C10 0.0335(12) 0.0306(13) 0.0296(14) -0.0038(11) -0.0047(10) 0.0042(10)
C63 0.0285(12) 0.0299(13) 0.0331(14) 0.0095(11) -0.0128(10) -0.0011(9)
C70 0.0448(14) 0.0276(13) 0.0239(13) 0.0029(10) -0.0062(11) -0.0021(10)
C44 0.0367(13) 0.0250(12) 0.0235(12) 0.0062(10) -0.0116(10) 0.0003(9)
C7 0.0473(15) 0.0202(12) 0.0423(16) -0.0001(11) -0.0125(12) -0.0045(10)
C28 0.0360(13) 0.0333(14) 0.0364(15) -0.0117(12) -0.0014(11) -0.0065(11)
C11 0.0430(14) 0.0141(11) 0.0437(16) -0.0094(10) -0.0076(12) 0.0070(10)
C59 0.0394(14) 0.0267(13) 0.0386(15) 0.0038(11) -0.0205(11) 0.0006(10)
C64 0.0315(12) 0.0336(14) 0.0296(14) 0.0056(11) -0.0071(10) -0.0017(10)
C30 0.0355(13) 0.0238(12) 0.0379(15) -0.0075(11) -0.0106(11) 0.0036(10)
C8 0.0460(15) 0.0292(14) 0.0368(15) -0.0143(12) -0.0136(12) 0.0081(11)
C32 0.0485(15) 0.0269(13) 0.0319(14) -0.0005(11) -0.0027(12) -0.0063(11)
C19 0.0387(14) 0.0265(13) 0.0353(15) -0.0032(11) 0.0001(11) 0.0063(10)
C13 0.0403(13) 0.0182(11) 0.0367(15) -0.0081(10) -0.0050(11) -0.0029(9)
C35 0.0380(13) 0.0290(13) 0.0289(14) 0.0003(11) -0.0086(10) 0.0077(10)
C16 0.0336(13) 0.0266(13) 0.0561(19) -0.0143(13) -0.0068(12) 0.0032(10)
C23 0.0400(14) 0.0311(14) 0.0369(15) 0.0015(11) -0.0139(11) 0.0002(11)
C12 0.0466(15) 0.0157(11) 0.0395(15) -0.0013(10) -0.0109(12) 0.0012(10)
C29 0.0325(13) 0.0317(14) 0.0470(17) -0.0141(12) -0.0064(12) 0.0050(10)
C53 0.0465(15) 0.0329(14) 0.0360(16) -0.0033(12) 0.0021(12) -0.0004(11)
C76 0.0268(16) 0.0142(15) 0.0190(16) 0.0040(12) -0.0086(12) -0.0007(11)
C41 0.0370(14) 0.0419(16) 0.0275(14) 0.0112(12) -0.0085(11) -0.0038(11)
C17 0.0381(15) 0.0358(16) 0.065(2) -0.0114(15) 0.0088(14) -0.0047(12)
C37 0.0572(17) 0.0403(16) 0.0291(15) -0.0041(12) -0.0152(13) 0.0076(13)
C62 0.0336(14) 0.0356(15) 0.0560(19) 0.0113(14) -0.0107(13) -0.0049(11)
C77 0.0280(15) 0.0186(14) 0.0184(15) 0.0019(12) -0.0092(12) -0.0015(10)
C18 0.0443(16) 0.0357(16) 0.0509(19) -0.0024(14) 0.0080(14) -0.0009(12)
C74 0.070(2) 0.0327(15) 0.0308(15) 0.0043(12) -0.0147(14) -0.0082(13)
C60 0.0489(16) 0.0221(13) 0.072(2) -0.0031(14) -0.0279(16) -0.0021(11)
C73 0.0649(19) 0.0309(15) 0.0370(16) 0.0029(12) -0.0078(14) -0.0172(13)
C52 0.0543(17) 0.0247(13) 0.0444(17) -0.0052(12) -0.0037(13) 0.0002(12)
C33 0.0533(17) 0.0385(16) 0.0329(15) 0.0039(12) -0.0011(12) -0.0074(13)
C65 0.0501(16) 0.0335(15) 0.0408(17) -0.0021(13) -0.0116(13) 0.0067(12)
C55 0.0488(15) 0.0311(14) 0.0388(16) -0.0123(12) -0.0120(12) 0.0119(12)
C67 0.0497(16) 0.0320(15) 0.0425(17) -0.0115(13) -0.0156(13) 0.0028(12)
C36 0.0464(16) 0.0349(16) 0.0486(19) 0.0104(13) -0.0081(13) 0.0007(12)
C56 0.0588(18) 0.0306(15) 0.054(2) 0.0074(14) -0.0186(15) -0.0126(13)
C72 0.0416(15) 0.058(2) 0.0321(15) 0.0060(14) -0.0111(12) -0.0082(13)
C75 0.0409(15) 0.0371(16) 0.0544(19) 0.0137(14) -0.0155(13) -0.0115(12)
C20 0.0485(16) 0.0441(17) 0.0269(14) 0.0023(12) -0.0008(12) 0.0099(13)
C61 0.0371(15) 0.0299(15) 0.087(3) 0.0075(16) -0.0169(16) -0.0093(11)
C22 0.0548(18) 0.0503(19) 0.0347(17) -0.0038(14) 0.0023(13) 0.0041(14)
C24 0.0594(18) 0.0426(17) 0.0402(18) -0.0079(14) -0.0149(14) 0.0127(14)
C66 0.0418(16) 0.066(2) 0.0311(16) 0.0043(14) -0.0044(12) -0.0022(14)
C21 0.075(2) 0.0475(19) 0.0370(18) 0.0046(15) 0.0061(15) 0.0142(16)
C34 0.075(2) 0.0384(17) 0.049(2) 0.0034(14) -0.0034(16) -0.0244(15)
C68 0.069(2) 0.0331(16) 0.062(2) -0.0190(15) -0.0215(17) 0.0113(14)
C69 0.076(2) 0.059(2) 0.048(2) -0.0131(17) -0.0198(18) 0.0012(18)
C25 0.114(3) 0.0256(16) 0.059(2) -0.0031(15) -0.023(2) 0.0065(17)
C39 0.027(7) 0.049(10) 0.065(13) -0.018(11) -0.028(8) 0.021(7)
C40 0.022(7) 0.068(13) 0.083(15) -0.048(12) -0.008(8) 0.003(8)

loop_
_atom_type_symbol
_atom_type_description
_atom_type_scat_dispersion_real
_atom_type_scat_dispersion_imag
_atom_type_scat_source
C C 0.0033 0.0016 'International Tables Vol C Tables 4.2.6.8 and 6.1.1.4'
H H 0.0000 0.0000 'International Tables Vol C Tables 4.2.6.8 and 6.1.1.4'
Cl Cl 0.1484 0.1585 'International Tables Vol C Tables 4.2.6.8 and 6.1.1.4'
N N 0.0061 0.0033 'International Tables Vol C Tables 4.2.6.8 and 6.1.1.4'
O O 0.0106 0.0060 'International Tables Vol C Tables 4.2.6.8 and 6.1.1.4'

loop_
_geom_angle_atom_site_label_1
_geom_angle_atom_site_label_2
_geom_angle_atom_site_label_3
_geom_angle
_geom_angle_site_symmetry_1
_geom_angle_site_symmetry_3
_geom_angle_publ_flag
C40 O4 C76 40.6(13) . . ?
C77 O3 C39 35.5(8) . . ?
C4 N3 C5 109.64(19) . . ?
C4 N3 C9 125.4(2) . . ?
C5 N3 C9 125.0(2) . . ?
C38 N5 C45 119.38(19) . . ?
C38 N5 C42 120.40(19) . . ?
C45 N5 C42 120.16(19) . . ?
C1 N1 C14 121.67(19) . . ?
C1 N1 C11 121.9(2) . . ?
C14 N1 C11 116.18(19) . . ?
H5A O5 H5B 104.5 . . ?
C38 N6 C57 121.05(19) . . ?
C38 N6 C44 121.9(2) . . ?
C57 N6 C44 117.02(18) . . ?
C4 N4 C6 109.0(2) . . ?
C4 N4 C10 125.1(2) . . ?
C6 N4 C10 125.9(2) . . ?
C1 N2 C26 121.19(19) . . ?
C1 N2 C13 121.8(2) . . ?
C26 N2 C13 116.30(19) . . ?
C70 N7 C72 125.1(2) . . ?
C41 N7 C70 109.3(2) . . ?
C41 N7 C72 125.1(2) . . ?
C71 N8 C75 124.9(2) . . ?
C41 N8 C71 109.9(2) . . ?
C41 N8 C75 125.2(2) . . ?
N1 C1 C2 118.0(2) . . ?
N2 C1 N1 121.6(2) . . ?
N2 C1 C2 120.3(2) . . ?
N3 C4 N4 107.6(2) . . ?
N3 C4 C3 128.5(2) . . ?
N4 C4 C3 123.6(2) . . ?
O1 C2 C1 118.4(2) . . ?
O1 C2 C3 125.6(2) . . ?
C3 C2 C1 116.0(2) . . ?
N5 C38 N6 122.2(2) . . ?
N5 C38 C76 120.3(2) . . ?
N5 C38 C39 113.6(6) . . ?
N6 C38 C76 117.1(2) . . ?
N6 C38 C39 118.6(5) . . ?
C76 C38 C39 31.4(6) . . ?
H6A O6 H6B 109.5 . . ?
N3 C5 C7 122.9(2) . . ?
C6 C5 N3 106.7(2) . . ?
C6 C5 C7 130.3(2) . . ?
C46 C45 N5 119.3(2) . . ?
C46 C45 C50 122.7(2) . . ?
C50 C45 N5 118.0(2) . . ?
C63 C57 N6 117.9(2) . . ?
C59 C57 N6 118.1(2) . . ?
C59 C57 C63 123.9(2) . . ?
C31 C26 N2 118.3(2) . . ?
C31 C26 C27 122.8(2) . . ?
C27 C26 N2 118.7(2) . . ?
C46 C47 H47 119.3 . . ?
C48 C47 H47 119.3 . . ?
C48 C47 C46 121.4(2) . . ?
O2 C3 C4 119.1(2) . . ?
O2 C3 C2 124.3(2) . . ?
C2 C3 C4 116.6(2) . . ?
N4 C6 C8 122.3(2) . . ?
C5 C6 N4 107.0(2) . . ?
C5 C6 C8 130.7(2) . . ?
C14 C15 C23 122.5(2) . . ?
C16 C15 C14 117.3(3) . . ?
C16 C15 C23 120.2(2) . . ?
C45 C46 C54 123.0(2) . . ?
C47 C46 C45 117.3(2) . . ?
C47 C46 C54 119.6(2) . . ?
C26 C31 C30 117.1(2) . . ?
C26 C31 C35 124.3(2) . . ?
C30 C31 C35 118.5(2) . . ?
C45 C50 C51 121.9(2) . . ?
C49 C50 C45 117.0(2) . . ?
C49 C50 C51 120.9(2) . . ?
C15 C14 N1 119.8(2) . . ?
C15 C14 C19 122.4(2) . . ?
C19 C14 N1 117.7(2) . . ?
C50 C49 H49 119.4 . . ?
C48 C49 C50 121.2(2) . . ?
C48 C49 H49 119.4 . . ?
H43A C43 H43B 108.4 . . ?
C42 C43 H43A 110.0 . . ?
C42 C43 H43B 110.0 . . ?
C44 C43 H43A 110.0 . . ?
C44 C43 H43B 110.0 . . ?
C44 C43 C42 108.4(2) . . ?
C47 C48 C49 120.0(2) . . ?
C47 C48 H48 120.0 . . ?
C49 C48 H48 120.0 . . ?
C46 C54 H54 108.2 . . ?
C46 C54 C56 109.4(2) . . ?
C55 C54 C46 113.0(2) . . ?
C55 C54 H54 108.2 . . ?
C55 C54 C56 109.7(2) . . ?
C56 C54 H54 108.2 . . ?
C26 C27 C32 124.1(2) . . ?
C28 C27 C26 117.3(2) . . ?
C28 C27 C32 118.5(2) . . ?
N5 C42 C43 109.28(19) . . ?
N5 C42 H42A 109.8 . . ?
N5 C42 H42B 109.8 . . ?
C43 C42 H42A 109.8 . . ?
C43 C42 H42B 109.8 . . ?
H42A C42 H42B 108.3 . . ?
C50 C51 H51 107.9 . . ?
C50 C51 C53 109.6(2) . . ?
C50 C51 C52 113.6(2) . . ?
C53 C51 H51 107.9 . . ?
C52 C51 H51 107.9 . . ?
C52 C51 C53 109.9(2) . . ?
N8 C71 C74 121.5(2) . . ?
C70 C71 N8 107.3(2) . . ?
C70 C71 C74 131.2(2) . . ?
N3 C9 H9A 109.5 . . ?
N3 C9 H9B 109.5 . . ?
N3 C9 H9C 109.5 . . ?
H9A C9 H9B 109.5 . . ?
H9A C9 H9C 109.5 . . ?
H9B C9 H9C 109.5 . . ?
N4 C10 H10A 109.5 . . ?
N4 C10 H10B 109.5 . . ?
N4 C10 H10C 109.5 . . ?
H10A C10 H10B 109.5 . . ?
H10A C10 H10C 109.5 . . ?
H10B C10 H10C 109.5 . . ?
C57 C63 C64 123.7(2) . . ?
C57 C63 C62 116.4(3) . . ?
C62 C63 C64 119.9(2) . . ?
N7 C70 C73 123.8(2) . . ?
C71 C70 N7 106.3(2) . . ?
C71 C70 C73 129.8(2) . . ?
N6 C44 C43 110.13(19) . . ?
N6 C44 H44A 109.6 . . ?
N6 C44 H44B 109.6 . . ?
C43 C44 H44A 109.6 . . ?
C43 C44 H44B 109.6 . . ?
H44A C44 H44B 108.1 . . ?
C5 C7 H7A 109.5 . . ?
C5 C7 H7B 109.5 . . ?
C5 C7 H7C 109.5 . . ?
H7A C7 H7B 109.5 . . ?
H7A C7 H7C 109.5 . . ?
H7B C7 H7C 109.5 . . ?
C27 C28 H28 119.4 . . ?
C29 C28 C27 121.3(3) . . ?
C29 C28 H28 119.4 . . ?
N1 C11 H11A 109.6 . . ?
N1 C11 H11B 109.6 . . ?
N1 C11 C12 110.4(2) . . ?
H11A C11 H11B 108.1 . . ?
C12 C11 H11A 109.6 . . ?
C12 C11 H11B 109.6 . . ?
C57 C59 C60 116.3(3) . . ?
C57 C59 C67 123.0(2) . . ?
C60 C59 C67 120.6(3) . . ?
C63 C64 H64 108.1 . . ?
C63 C64 C65 109.6(2) . . ?
C63 C64 C66 113.2(2) . . ?
C65 C64 H64 108.1 . . ?
C66 C64 H64 108.1 . . ?
C66 C64 C65 109.5(2) . . ?
C31 C30 H30 119.3 . . ?
C29 C30 C31 121.4(2) . . ?
C29 C30 H30 119.3 . . ?
C6 C8 H8A 109.5 . . ?
C6 C8 H8B 109.5 . . ?
C6 C8 H8C 109.5 . . ?
H8A C8 H8B 109.5 . . ?
H8A C8 H8C 109.5 . . ?
H8B C8 H8C 109.5 . . ?
C27 C32 H32 108.2 . . ?
C27 C32 C33 113.3(2) . . ?
C27 C32 C34 110.0(2) . . ?
C33 C32 H32 108.2 . . ?
C33 C32 C34 108.7(2) . . ?
C34 C32 H32 108.2 . . ?
C14 C19 C20 122.3(2) . . ?
C18 C19 C14 117.5(3) . . ?
C18 C19 C20 120.2(3) . . ?
N2 C13 H13A 109.7 . . ?
N2 C13 H13B 109.7 . . ?
N2 C13 C12 109.8(2) . . ?
H13A C13 H13B 108.2 . . ?
C12 C13 H13A 109.7 . . ?
C12 C13 H13B 109.7 . . ?
C31 C35 H35 107.8 . . ?
C31 C35 C37 109.2(2) . . ?
C31 C35 C36 112.9(2) . . ?
C37 C35 H35 107.8 . . ?
C36 C35 H35 107.8 . . ?
C36 C35 C37 111.3(2) . . ?
C15 C16 H16 119.3 . . ?
C17 C16 C15 121.4(3) . . ?
C17 C16 H16 119.3 . . ?
C15 C23 H23 108.6 . . ?
C15 C23 C24 112.4(2) . . ?
C15 C23 C25 109.5(3) . . ?
C24 C23 H23 108.6 . . ?
C24 C23 C25 109.0(2) . . ?
C25 C23 H23 108.6 . . ?
C11 C12 C13 109.1(2) . . ?
C11 C12 H12A 109.9 . . ?
C11 C12 H12B 109.9 . . ?
C13 C12 H12A 109.9 . . ?
C13 C12 H12B 109.9 . . ?
H12A C12 H12B 108.3 . . ?
C28 C29 C30 120.1(2) . . ?
C28 C29 H29 120.0 . . ?
C30 C29 H29 120.0 . . ?
C51 C53 H53A 109.5 . . ?
C51 C53 H53B 109.5 . . ?
C51 C53 H53C 109.5 . . ?
H53A C53 H53B 109.5 . . ?
H53A C53 H53C 109.5 . . ?
H53B C53 H53C 109.5 . . ?
O4 C76 C38 121.8(3) . . ?
O4 C76 C77 124.4(3) . . ?
C77 C76 C38 113.8(3) . . ?
C39 C76 O4 158.4(16) . . ?
C39 C76 C38 79.8(16) . . ?
C39 C76 C77 34.0(15) . . ?
C39 C76 C40 92.9(19) . . ?
C40 C76 O4 65.4(11) . . ?
C40 C76 C38 172.6(12) . . ?
C40 C76 C77 59.0(11) . . ?
N7 C41 C77 129.4(2) . . ?
N7 C41 C40 101.2(7) . . ?
N8 C41 N7 107.2(2) . . ?
N8 C41 C77 123.2(3) . . ?
N8 C41 C40 136.7(5) . . ?
C77 C41 C40 43.7(7) . . ?
C16 C17 H17 119.9 . . ?
C16 C17 C18 120.1(3) . . ?
C18 C17 H17 119.9 . . ?
C35 C37 H37A 109.5 . . ?
C35 C37 H37B 109.5 . . ?
C35 C37 H37C 109.5 . . ?
H37A C37 H37B 109.5 . . ?
H37A C37 H37C 109.5 . . ?
H37B C37 H37C 109.5 . . ?
C63 C62 H62 119.5 . . ?
C61 C62 C63 121.1(3) . . ?
C61 C62 H62 119.5 . . ?
O3 C77 C76 121.7(3) . . ?
O3 C77 C41 122.0(3) . . ?
C76 C77 C41 116.3(3) . . ?
C39 C77 O3 88.4(13) . . ?
C39 C77 C76 33.3(12) . . ?
C39 C77 C41 149.6(13) . . ?
C39 C77 C40 70.1(16) . . ?
C40 C77 O3 158.5(14) . . ?
C40 C77 C76 36.8(13) . . ?
C40 C77 C41 79.5(13) . . ?
C19 C18 H18 119.4 . . ?
C17 C18 C19 121.3(3) . . ?
C17 C18 H18 119.4 . . ?
C71 C74 H74A 109.5 . . ?
C71 C74 H74B 109.5 . . ?
C71 C74 H74C 109.5 . . ?
H74A C74 H74B 109.5 . . ?
H74A C74 H74C 109.5 . . ?
H74B C74 H74C 109.5 . . ?
C59 C60 H60 119.5 . . ?
C61 C60 C59 121.0(3) . . ?
C61 C60 H60 119.5 . . ?
C70 C73 H73A 109.5 . . ?
C70 C73 H73B 109.5 . . ?
C70 C73 H73C 109.5 . . ?
H73A C73 H73B 109.5 . . ?
H73A C73 H73C 109.5 . . ?
H73B C73 H73C 109.5 . . ?
C51 C52 H52A 109.5 . . ?
C51 C52 H52B 109.5 . . ?
C51 C52 H52C 109.5 . . ?
H52A C52 H52B 109.5 . . ?
H52A C52 H52C 109.5 . . ?
H52B C52 H52C 109.5 . . ?
C32 C33 H33A 109.5 . . ?
C32 C33 H33B 109.5 . . ?
C32 C33 H33C 109.5 . . ?
H33A C33 H33B 109.5 . . ?
H33A C33 H33C 109.5 . . ?
H33B C33 H33C 109.5 . . ?
C64 C65 H65A 109.5 . . ?
C64 C65 H65B 109.5 . . ?
C64 C65 H65C 109.5 . . ?
H65A C65 H65B 109.5 . . ?
H65A C65 H65C 109.5 . . ?
H65B C65 H65C 109.5 . . ?
C54 C55 H55A 109.5 . . ?
C54 C55 H55B 109.5 . . ?
C54 C55 H55C 109.5 . . ?
H55A C55 H55B 109.5 . . ?
H55A C55 H55C 109.5 . . ?
H55B C55 H55C 109.5 . . ?
C59 C67 H67 107.4 . . ?
C59 C67 C68 113.5(3) . . ?
C59 C67 C69 110.5(2) . . ?
C68 C67 H67 107.4 . . ?
C68 C67 C69 110.4(3) . . ?
C69 C67 H67 107.4 . . ?
C35 C36 H36A 109.5 . . ?
C35 C36 H36B 109.5 . . ?
C35 C36 H36C 109.5 . . ?
H36A C36 H36B 109.5 . . ?
H36A C36 H36C 109.5 . . ?
H36B C36 H36C 109.5 . . ?
C54 C56 H56A 109.5 . . ?
C54 C56 H56B 109.5 . . ?
C54 C56 H56C 109.5 . . ?
H56A C56 H56B 109.5 . . ?
H56A C56 H56C 109.5 . . ?
H56B C56 H56C 109.5 . . ?
N7 C72 H72A 109.5 . . ?
N7 C72 H72B 109.5 . . ?
N7 C72 H72C 109.5 . . ?
H72A C72 H72B 109.5 . . ?
H72A C72 H72C 109.5 . . ?
H72B C72 H72C 109.5 . . ?
N8 C75 H75A 109.5 . . ?
N8 C75 H75B 109.5 . . ?
N8 C75 H75C 109.5 . . ?
H75A C75 H75B 109.5 . . ?
H75A C75 H75C 109.5 . . ?
H75B C75 H75C 109.5 . . ?
C19 C20 H20 108.0 . . ?
C19 C20 C22 110.3(2) . . ?
C19 C20 C21 111.9(3) . . ?
C22 C20 H20 108.0 . . ?
C21 C20 H20 108.0 . . ?
C21 C20 C22 110.5(3) . . ?
C62 C61 C60 121.1(3) . . ?
C62 C61 H61 119.4 . . ?
C60 C61 H61 119.4 . . ?
C20 C22 H22A 109.5 . . ?
C20 C22 H22B 109.5 . . ?
C20 C22 H22C 109.5 . . ?
H22A C22 H22B 109.5 . . ?
H22A C22 H22C 109.5 . . ?
H22B C22 H22C 109.5 . . ?
C23 C24 H24A 109.5 . . ?
C23 C24 H24B 109.5 . . ?
C23 C24 H24C 109.5 . . ?
H24A C24 H24B 109.5 . . ?
H24A C24 H24C 109.5 . . ?
H24B C24 H24C 109.5 . . ?
C64 C66 H66A 109.5 . . ?
C64 C66 H66B 109.5 . . ?
C64 C66 H66C 109.5 . . ?
H66A C66 H66B 109.5 . . ?
H66A C66 H66C 109.5 . . ?
H66B C66 H66C 109.5 . . ?
C20 C21 H21A 109.5 . . ?
C20 C21 H21B 109.5 . . ?
C20 C21 H21C 109.5 . . ?
H21A C21 H21B 109.5 . . ?
H21A C21 H21C 109.5 . . ?
H21B C21 H21C 109.5 . . ?
C32 C34 H34A 109.5 . . ?
C32 C34 H34B 109.5 . . ?
C32 C34 H34C 109.5 . . ?
H34A C34 H34B 109.5 . . ?
H34A C34 H34C 109.5 . . ?
H34B C34 H34C 109.5 . . ?
C67 C68 H68A 109.5 . . ?
C67 C68 H68B 109.5 . . ?
C67 C68 H68C 109.5 . . ?
H68A C68 H68B 109.5 . . ?
H68A C68 H68C 109.5 . . ?
H68B C68 H68C 109.5 . . ?
C67 C69 H69A 109.5 . . ?
C67 C69 H69B 109.5 . . ?
C67 C69 H69C 109.5 . . ?
H69A C69 H69B 109.5 . . ?
H69A C69 H69C 109.5 . . ?
H69B C69 H69C 109.5 . . ?
C23 C25 H25A 109.5 . . ?
C23 C25 H25B 109.5 . . ?
C23 C25 H25C 109.5 . . ?
H25A C25 H25B 109.5 . . ?
H25A C25 H25C 109.5 . . ?
H25B C25 H25C 109.5 . . ?
O3 C39 C38 122.4(13) . . ?
C76 C39 O3 168(2) . . ?
C76 C39 C38 68.8(16) . . ?
C76 C39 C77 113(2) . . ?
C76 C39 C40 43.8(14) . . ?
C77 C39 O3 56.1(12) . . ?
C77 C39 C38 178(2) . . ?
C77 C39 C40 68.9(17) . . ?
C40 C39 O3 125(2) . . ?
C40 C39 C38 113(2) . . ?
O4 C40 C41 145(2) . . ?
O4 C40 C77 158(3) . . ?
O4 C40 C39 117(3) . . ?
C76 C40 O4 74.0(16) . . ?
C76 C40 C41 141.0(17) . . ?
C76 C40 C77 84.2(17) . . ?
C76 C40 C39 43.2(16) . . ?
C77 C40 C41 56.8(9) . . ?
C77 C40 C39 41.0(11) . . ?
C39 C40 C41 97.8(15) . . ?

loop_
_geom_bond_atom_site_label_1
_geom_bond_atom_site_label_2
_geom_bond_distance
_geom_bond_site_symmetry_2
_geom_bond_publ_flag
O1 C2 1.257(3) . ?
O2 C3 1.262(3) . ?
O4 C76 1.279(4) . ?
O4 C40 1.210(17) . ?
O3 C77 1.244(3) . ?
O3 C39 1.50(2) . ?
N3 C4 1.337(3) . ?
N3 C5 1.389(3) . ?
N3 C9 1.461(3) . ?
N5 C38 1.326(3) . ?
N5 C45 1.454(3) . ?
N5 C42 1.477(3) . ?
N1 C1 1.332(3) . ?
N1 C14 1.451(3) . ?
N1 C11 1.483(3) . ?
O5 H5A 0.8501 . ?
O5 H5B 0.8495 . ?
N6 C38 1.328(3) . ?
N6 C57 1.449(3) . ?
N6 C44 1.480(3) . ?
N4 C4 1.344(3) . ?
N4 C6 1.393(3) . ?
N4 C10 1.466(3) . ?
N2 C1 1.326(3) . ?
N2 C26 1.463(3) . ?
N2 C13 1.476(3) . ?
N7 C70 1.392(3) . ?
N7 C41 1.353(4) . ?
N7 C72 1.471(4) . ?
N8 C71 1.386(3) . ?
N8 C41 1.326(3) . ?
N8 C75 1.474(3) . ?
C1 C2 1.517(3) . ?
C4 C3 1.493(3) . ?
C2 C3 1.421(3) . ?
C38 C76 1.529(4) . ?
C38 C39 1.61(2) . ?
O6 H6A 0.8500 . ?
O6 H6B 0.8502 . ?
C5 C6 1.356(4) . ?
C5 C7 1.486(3) . ?
C45 C46 1.393(3) . ?
C45 C50 1.409(3) . ?
C57 C63 1.397(4) . ?
C57 C59 1.395(4) . ?
C26 C31 1.397(3) . ?
C26 C27 1.402(4) . ?
C47 H47 0.9500 . ?
C47 C46 1.392(3) . ?
C47 C48 1.381(4) . ?
C6 C8 1.495(3) . ?
C15 C14 1.402(4) . ?
C15 C16 1.389(4) . ?
C15 C23 1.521(4) . ?
C46 C54 1.520(3) . ?
C31 C30 1.398(3) . ?
C31 C35 1.522(4) . ?
C50 C49 1.394(3) . ?
C50 C51 1.518(4) . ?
C14 C19 1.409(4) . ?
C49 H49 0.9500 . ?
C49 C48 1.384(4) . ?
C43 H43A 0.9900 . ?
C43 H43B 0.9900 . ?
C43 C42 1.514(3) . ?
C43 C44 1.498(3) . ?
C48 H48 0.9500 . ?
C54 H54 1.0000 . ?
C54 C55 1.520(4) . ?
C54 C56 1.540(4) . ?
C27 C28 1.400(4) . ?
C27 C32 1.516(4) . ?
C42 H42A 0.9900 . ?
C42 H42B 0.9900 . ?
C51 H51 1.0000 . ?
C51 C53 1.540(4) . ?
C51 C52 1.526(4) . ?
C71 C70 1.354(4) . ?
C71 C74 1.490(4) . ?
C9 H9A 0.9800 . ?
C9 H9B 0.9800 . ?
C9 H9C 0.9800 . ?
C10 H10A 0.9800 . ?
C10 H10B 0.9800 . ?
C10 H10C 0.9800 . ?
C63 C64 1.514(4) . ?
C63 C62 1.401(4) . ?
C70 C73 1.488(4) . ?
C44 H44A 0.9900 . ?
C44 H44B 0.9900 . ?
C7 H7A 0.9800 . ?
C7 H7B 0.9800 . ?
C7 H7C 0.9800 . ?
C28 H28 0.9500 . ?
C28 C29 1.374(4) . ?
C11 H11A 0.9900 . ?
C11 H11B 0.9900 . ?
C11 C12 1.502(4) . ?
C59 C60 1.402(4) . ?
C59 C67 1.514(4) . ?
C64 H64 1.0000 . ?
C64 C65 1.530(4) . ?
C64 C66 1.527(4) . ?
C30 H30 0.9500 . ?
C30 C29 1.386(4) . ?
C8 H8A 0.9800 . ?
C8 H8B 0.9800 . ?
C8 H8C 0.9800 . ?
C32 H32 1.0000 . ?
C32 C33 1.526(4) . ?
C32 C34 1.542(4) . ?
C19 C18 1.386(4) . ?
C19 C20 1.516(4) . ?
C13 H13A 0.9900 . ?
C13 H13B 0.9900 . ?
C13 C12 1.513(4) . ?
C35 H35 1.0000 . ?
C35 C37 1.534(4) . ?
C35 C36 1.531(4) . ?
C16 H16 0.9500 . ?
C16 C17 1.382(5) . ?
C23 H23 1.0000 . ?
C23 C24 1.521(4) . ?
C23 C25 1.529(4) . ?
C12 H12A 0.9900 . ?
C12 H12B 0.9900 . ?
C29 H29 0.9500 . ?
C53 H53A 0.9800 . ?
C53 H53B 0.9800 . ?
C53 H53C 0.9800 . ?
C76 C77 1.436(5) . ?
C76 C39 0.855(19) . ?
C76 C40 0.87(3) . ?
C41 C77 1.498(4) . ?
C41 C40 1.76(2) . ?
C17 H17 0.9500 . ?
C17 C18 1.382(5) . ?
C37 H37A 0.9800 . ?
C37 H37B 0.9800 . ?
C37 H37C 0.9800 . ?
C62 H62 0.9500 . ?
C62 C61 1.368(4) . ?
C77 C39 0.87(2) . ?
C77 C40 1.237(16) . ?
C18 H18 0.9500 . ?
C74 H74A 0.9800 . ?
C74 H74B 0.9800 . ?
C74 H74C 0.9800 . ?
C60 H60 0.9500 . ?
C60 C61 1.372(5) . ?
C73 H73A 0.9800 . ?
C73 H73B 0.9800 . ?
C73 H73C 0.9800 . ?
C52 H52A 0.9800 . ?
C52 H52B 0.9800 . ?
C52 H52C 0.9800 . ?
C33 H33A 0.9800 . ?
C33 H33B 0.9800 . ?
C33 H33C 0.9800 . ?
C65 H65A 0.9800 . ?
C65 H65B 0.9800 . ?
C65 H65C 0.9800 . ?
C55 H55A 0.9800 . ?
C55 H55B 0.9800 . ?
C55 H55C 0.9800 . ?
C67 H67 1.0000 . ?
C67 C68 1.518(4) . ?
C67 C69 1.533(5) . ?
C36 H36A 0.9800 . ?
C36 H36B 0.9800 . ?
C36 H36C 0.9800 . ?
C56 H56A 0.9800 . ?
C56 H56B 0.9800 . ?
C56 H56C 0.9800 . ?
C72 H72A 0.9800 . ?
C72 H72B 0.9800 . ?
C72 H72C 0.9800 . ?
C75 H75A 0.9800 . ?
C75 H75B 0.9800 . ?
C75 H75C 0.9800 . ?
C20 H20 1.0000 . ?
C20 C22 1.534(4) . ?
C20 C21 1.527(4) . ?
C61 H61 0.9500 . ?
C22 H22A 0.9800 . ?
C22 H22B 0.9800 . ?
C22 H22C 0.9800 . ?
C24 H24A 0.9800 . ?
C24 H24B 0.9800 . ?
C24 H24C 0.9800 . ?
C66 H66A 0.9800 . ?
C66 H66B 0.9800 . ?
C66 H66C 0.9800 . ?
C21 H21A 0.9800 . ?
C21 H21B 0.9800 . ?
C21 H21C 0.9800 . ?
C34 H34A 0.9800 . ?
C34 H34B 0.9800 . ?
C34 H34C 0.9800 . ?
C68 H68A 0.9800 . ?
C68 H68B 0.9800 . ?
C68 H68C 0.9800 . ?
C69 H69A 0.9800 . ?
C69 H69B 0.9800 . ?
C69 H69C 0.9800 . ?
C25 H25A 0.9800 . ?
C25 H25B 0.9800 . ?
C25 H25C 0.9800 . ?
C39 C40 1.25(3) . ?

loop_
_geom_torsion_atom_site_label_1
_geom_torsion_atom_site_label_2
_geom_torsion_atom_site_label_3
_geom_torsion_atom_site_label_4
_geom_torsion
_geom_torsion_site_symmetry_1
_geom_torsion_site_symmetry_2
_geom_torsion_site_symmetry_3
_geom_torsion_site_symmetry_4
_geom_torsion_publ_flag
O1 C2 C3 O2 179.7(2) . . . . ?
O1 C2 C3 C4 -2.8(3) . . . . ?
O4 C76 C77 O3 177.2(3) . . . . ?
O4 C76 C77 C41 -1.0(4) . . . . ?
O4 C76 C77 C39 -178.6(18) . . . . ?
O4 C76 C77 C40 -1.9(11) . . . . ?
O4 C76 C39 O3 18(11) . . . . ?
O4 C76 C39 C38 -178(3) . . . . ?
O4 C76 C39 C77 3(4) . . . . ?
O4 C76 C39 C40 0(3) . . . . ?
O4 C76 C40 C41 177(2) . . . . ?
O4 C76 C40 C77 178.3(10) . . . . ?
O4 C76 C40 C39 -179.9(10) . . . . ?
O3 C77 C39 C76 176.4(15) . . . . ?
O3 C77 C39 C40 178.5(8) . . . . ?
O3 C77 C40 O4 2(5) . . . . ?
O3 C77 C40 C76 -2(3) . . . . ?
O3 C77 C40 C41 177.1(18) . . . . ?
O3 C77 C40 C39 -4(2) . . . . ?
O3 C39 C40 O4 -175.8(11) . . . . ?
O3 C39 C40 C76 -175.7(19) . . . . ?
O3 C39 C40 C41 2.4(16) . . . . ?
O3 C39 C40 C77 1.5(8) . . . . ?
N3 C4 C3 O2 -122.1(3) . . . . ?
N3 C4 C3 C2 60.3(3) . . . . ?
N3 C5 C6 N4 0.7(3) . . . . ?
N3 C5 C6 C8 -179.3(2) . . . . ?
N5 C38 C76 O4 -94.6(3) . . . . ?
N5 C38 C76 C77 85.1(3) . . . . ?
N5 C38 C76 C39 86.1(10) . . . . ?
N5 C38 C39 O3 66.1(10) . . . . ?
N5 C38 C39 C76 -110.0(9) . . . . ?
N5 C38 C39 C40 -110.9(12) . . . . ?
N5 C45 C46 C47 175.4(2) . . . . ?
N5 C45 C46 C54 -6.8(3) . . . . ?
N5 C45 C50 C49 -172.6(2) . . . . ?
N5 C45 C50 C51 11.8(3) . . . . ?
N1 C1 C2 O1 -69.7(3) . . . . ?
N1 C1 C2 C3 110.2(2) . . . . ?
N1 C14 C19 C18 176.8(2) . . . . ?
N1 C14 C19 C20 -1.5(3) . . . . ?
N1 C11 C12 C13 -52.3(3) . . . . ?
N6 C38 C76 O4 78.2(3) . . . . ?
N6 C38 C76 C77 -102.1(3) . . . . ?
N6 C38 C76 C39 -101.1(10) . . . . ?
N6 C38 C39 O3 -87.9(11) . . . . ?
N6 C38 C39 C76 96.0(8) . . . . ?
N6 C38 C39 C40 95.0(11) . . . . ?
N6 C57 C63 C64 3.1(4) . . . . ?
N6 C57 C63 C62 -178.9(2) . . . . ?
N6 C57 C59 C60 179.2(2) . . . . ?
N6 C57 C59 C67 -3.6(4) . . . . ?
N4 C4 C3 O2 51.3(3) . . . . ?
N4 C4 C3 C2 -126.4(2) . . . . ?
N2 C1 C2 O1 105.7(3) . . . . ?
N2 C1 C2 C3 -74.5(3) . . . . ?
N2 C26 C31 C30 -178.1(2) . . . . ?
N2 C26 C31 C35 -2.4(3) . . . . ?
N2 C26 C27 C28 177.8(2) . . . . ?
N2 C26 C27 C32 1.2(3) . . . . ?
N2 C13 C12 C11 54.2(3) . . . . ?
N7 C41 C77 O3 120.9(3) . . . . ?
N7 C41 C77 C76 -61.0(4) . . . . ?
N7 C41 C77 C39 -58(2) . . . . ?
N7 C41 C77 C40 -60.4(8) . . . . ?
N7 C41 C40 O4 -47(2) . . . . ?
N7 C41 C40 C76 138(2) . . . . ?
N7 C41 C40 C77 136.8(5) . . . . ?
N7 C41 C40 C39 136.0(10) . . . . ?
N8 C71 C70 N7 0.1(3) . . . . ?
N8 C71 C70 C73 -177.4(3) . . . . ?
N8 C41 C77 O3 -53.6(4) . . . . ?
N8 C41 C77 C76 124.5(3) . . . . ?
N8 C41 C77 C39 127(2) . . . . ?
N8 C41 C77 C40 125.1(7) . . . . ?
N8 C41 C40 O4 84(2) . . . . ?
N8 C41 C40 C76 -91(2) . . . . ?
N8 C41 C40 C77 -92.6(9) . . . . ?
N8 C41 C40 C39 -93.3(12) . . . . ?
C1 N1 C14 C15 -90.4(3) . . . . ?
C1 N1 C14 C19 92.5(3) . . . . ?
C1 N1 C11 C12 26.3(3) . . . . ?
C1 N2 C26 C31 -72.7(3) . . . . ?
C1 N2 C26 C27 111.5(3) . . . . ?
C1 N2 C13 C12 -30.2(3) . . . . ?
C1 C2 C3 O2 -0.2(3) . . . . ?
C1 C2 C3 C4 177.34(19) . . . . ?
C4 N3 C5 C6 -0.8(3) . . . . ?
C4 N3 C5 C7 176.1(2) . . . . ?
C4 N4 C6 C5 -0.4(3) . . . . ?
C4 N4 C6 C8 179.6(2) . . . . ?
C38 N5 C45 C46 -104.9(3) . . . . ?
C38 N5 C45 C50 75.3(3) . . . . ?
C38 N5 C42 C43 32.1(3) . . . . ?
C38 N6 C57 C63 97.2(3) . . . . ?
C38 N6 C57 C59 -85.8(3) . . . . ?
C38 N6 C44 C43 -22.7(3) . . . . ?
C38 C76 C77 O3 -2.5(4) . . . . ?
C38 C76 C77 C41 179.4(2) . . . . ?
C38 C76 C77 C39 1.7(18) . . . . ?
C38 C76 C77 C40 178.4(13) . . . . ?
C38 C76 C39 O3 -164(9) . . . . ?
C38 C76 C39 C77 -178.4(17) . . . . ?
C38 C76 C39 C40 178.8(11) . . . . ?
C38 C39 C40 O4 1.1(18) . . . . ?
C38 C39 C40 C76 1.2(11) . . . . ?
C38 C39 C40 C41 179.3(8) . . . . ?
C38 C39 C40 C77 178.4(16) . . . . ?
C5 N3 C4 N4 0.6(3) . . . . ?
C5 N3 C4 C3 174.7(2) . . . . ?
C45 N5 C38 N6 -177.2(2) . . . . ?
C45 N5 C38 C76 -4.8(3) . . . . ?
C45 N5 C38 C39 29.8(7) . . . . ?
C45 N5 C42 C43 -150.7(2) . . . . ?
C45 C46 C54 C55 132.8(3) . . . . ?
C45 C46 C54 C56 -104.7(3) . . . . ?
C45 C50 C49 C48 -4.4(4) . . . . ?
C45 C50 C51 C53 86.6(3) . . . . ?
C45 C50 C51 C52 -150.0(2) . . . . ?
C57 N6 C38 N5 172.1(2) . . . . ?
C57 N6 C38 C76 -0.5(3) . . . . ?
C57 N6 C38 C39 -36.2(8) . . . . ?
C57 N6 C44 C43 159.8(2) . . . . ?
C57 C63 C64 C65 109.7(3) . . . . ?
C57 C63 C64 C66 -127.7(3) . . . . ?
C57 C63 C62 C61 -1.2(4) . . . . ?
C57 C59 C60 C61 0.5(4) . . . . ?
C57 C59 C67 C68 133.2(3) . . . . ?
C57 C59 C67 C69 -102.2(3) . . . . ?
C26 N2 C1 N1 171.9(2) . . . . ?
C26 N2 C1 C2 -3.3(3) . . . . ?
C26 N2 C13 C12 159.6(2) . . . . ?
C26 C31 C30 C29 0.7(4) . . . . ?
C26 C31 C35 C37 -98.4(3) . . . . ?
C26 C31 C35 C36 137.3(2) . . . . ?
C26 C27 C28 C29 -0.3(4) . . . . ?
C26 C27 C32 C33 -131.4(3) . . . . ?
C26 C27 C32 C34 106.7(3) . . . . ?
C47 C46 C54 C55 -49.5(3) . . . . ?
C47 C46 C54 C56 73.0(3) . . . . ?
C6 N4 C4 N3 -0.1(3) . . . . ?
C6 N4 C4 C3 -174.6(2) . . . . ?
C15 C14 C19 C18 -0.3(4) . . . . ?
C15 C14 C19 C20 -178.5(2) . . . . ?
C15 C16 C17 C18 -0.1(4) . . . . ?
C46 C45 C50 C49 7.5(4) . . . . ?
C46 C45 C50 C51 -168.1(2) . . . . ?
C46 C47 C48 C49 4.4(4) . . . . ?
C31 C26 C27 C28 2.2(3) . . . . ?
C31 C26 C27 C32 -174.4(2) . . . . ?
C31 C30 C29 C28 1.2(4) . . . . ?
C50 C45 C46 C47 -4.7(4) . . . . ?
C50 C45 C46 C54 173.1(2) . . . . ?
C50 C49 C48 C47 -1.3(4) . . . . ?
C14 N1 C1 N2 -173.9(2) . . . . ?
C14 N1 C1 C2 1.4(3) . . . . ?
C14 N1 C11 C12 -159.5(2) . . . . ?
C14 C15 C16 C17 0.4(4) . . . . ?
C14 C15 C23 C24 130.2(3) . . . . ?
C14 C15 C23 C25 -108.5(3) . . . . ?
C14 C19 C18 C17 0.6(4) . . . . ?
C14 C19 C20 C22 106.9(3) . . . . ?
C14 C19 C20 C21 -129.7(3) . . . . ?
C49 C50 C51 C53 -88.8(3) . . . . ?
C49 C50 C51 C52 34.6(3) . . . . ?
C48 C47 C46 C45 -1.4(4) . . . . ?
C48 C47 C46 C54 -179.2(2) . . . . ?
C27 C26 C31 C30 -2.4(3) . . . . ?
C27 C26 C31 C35 173.2(2) . . . . ?
C27 C28 C29 C30 -1.4(4) . . . . ?
C42 N5 C38 N6 0.0(3) . . . . ?
C42 N5 C38 C76 172.4(2) . . . . ?
C42 N5 C38 C39 -153.0(7) . . . . ?
C42 N5 C45 C46 77.9(3) . . . . ?
C42 N5 C45 C50 -102.0(3) . . . . ?
C42 C43 C44 N6 52.7(3) . . . . ?
C51 C50 C49 C48 171.3(2) . . . . ?
C71 N8 C41 N7 -1.0(3) . . . . ?
C71 N8 C41 C77 174.5(3) . . . . ?
C71 N8 C41 C40 -129.8(11) . . . . ?
C9 N3 C4 N4 -179.6(2) . . . . ?
C9 N3 C4 C3 -5.4(4) . . . . ?
C9 N3 C5 C6 179.3(2) . . . . ?
C9 N3 C5 C7 -3.7(4) . . . . ?
C10 N4 C4 N3 -177.7(2) . . . . ?
C10 N4 C4 C3 7.8(3) . . . . ?
C10 N4 C6 C5 177.2(2) . . . . ?
C10 N4 C6 C8 -2.8(4) . . . . ?
C63 C57 C59 C60 -4.0(4) . . . . ?
C63 C57 C59 C67 173.1(2) . . . . ?
C63 C62 C61 C60 -2.0(5) . . . . ?
C70 N7 C41 N8 1.1(3) . . . . ?
C70 N7 C41 C77 -174.1(3) . . . . ?
C70 N7 C41 C40 148.1(6) . . . . ?
C44 N6 C38 N5 -5.3(3) . . . . ?
C44 N6 C38 C76 -177.9(2) . . . . ?
C44 N6 C38 C39 146.4(8) . . . . ?
C44 N6 C57 C63 -85.2(3) . . . . ?
C44 N6 C57 C59 91.7(3) . . . . ?
C44 C43 C42 N5 -57.4(3) . . . . ?
C7 C5 C6 N4 -175.9(2) . . . . ?
C7 C5 C6 C8 4.1(5) . . . . ?
C28 C27 C32 C33 52.0(3) . . . . ?
C28 C27 C32 C34 -69.9(3) . . . . ?
C11 N1 C1 N2 0.1(4) . . . . ?
C11 N1 C1 C2 175.4(2) . . . . ?
C11 N1 C14 C15 95.4(3) . . . . ?
C11 N1 C14 C19 -81.7(3) . . . . ?
C59 C57 C63 C64 -173.6(2) . . . . ?
C59 C57 C63 C62 4.3(4) . . . . ?
C59 C60 C61 C62 2.4(5) . . . . ?
C64 C63 C62 C61 176.8(3) . . . . ?
C30 C31 C35 C37 77.2(3) . . . . ?
C30 C31 C35 C36 -47.1(3) . . . . ?
C32 C27 C28 C29 176.6(2) . . . . ?
C13 N2 C1 N1 2.2(3) . . . . ?
C13 N2 C1 C2 -173.0(2) . . . . ?
C13 N2 C26 C31 97.6(3) . . . . ?
C13 N2 C26 C27 -78.2(3) . . . . ?
C35 C31 C30 C29 -175.2(2) . . . . ?
C16 C15 C14 N1 -177.2(2) . . . . ?
C16 C15 C14 C19 -0.2(3) . . . . ?
C16 C15 C23 C24 -51.8(3) . . . . ?
C16 C15 C23 C25 69.5(3) . . . . ?
C16 C17 C18 C19 -0.4(4) . . . . ?
C23 C15 C14 N1 0.9(3) . . . . ?
C23 C15 C14 C19 177.9(2) . . . . ?
C23 C15 C16 C17 -177.8(2) . . . . ?
C76 O4 C40 C41 -177(3) . . . . ?
C76 O4 C40 C77 -5(3) . . . . ?
C76 O4 C40 C39 0.1(8) . . . . ?
C76 C38 C39 O3 176.1(18) . . . . ?
C76 C38 C39 C40 -0.9(8) . . . . ?
C76 C77 C39 O3 -176.4(15) . . . . ?
C76 C77 C39 C40 2.1(14) . . . . ?
C76 C77 C40 O4 4(3) . . . . ?
C76 C77 C40 C41 179.2(11) . . . . ?
C76 C77 C40 C39 -1.9(13) . . . . ?
C76 C39 C40 O4 -0.1(11) . . . . ?
C76 C39 C40 C41 178.1(16) . . . . ?
C76 C39 C40 C77 177.2(19) . . . . ?
C41 N7 C70 C71 -0.8(3) . . . . ?
C41 N7 C70 C73 177.0(3) . . . . ?
C41 N8 C71 C70 0.6(3) . . . . ?
C41 N8 C71 C74 -178.5(3) . . . . ?
C41 C77 C39 O3 179.3(18) . . . . ?
C41 C77 C39 C76 -4(3) . . . . ?
C41 C77 C39 C40 -2(2) . . . . ?
C41 C77 C40 O4 -175(4) . . . . ?
C41 C77 C40 C76 -179.2(11) . . . . ?
C41 C77 C40 C39 178.9(11) . . . . ?
C62 C63 C64 C65 -68.2(3) . . . . ?
C62 C63 C64 C66 54.4(3) . . . . ?
C77 O3 C39 C38 -178.3(17) . . . . ?
C77 O3 C39 C76 -17(8) . . . . ?
C77 O3 C39 C40 -1.7(9) . . . . ?
C77 C76 C39 O3 15(7) . . . . ?
C77 C76 C39 C38 178.4(17) . . . . ?
C77 C76 C39 C40 -2.8(19) . . . . ?
C77 C76 C40 O4 -178.3(10) . . . . ?
C77 C76 C40 C41 -1.1(15) . . . . ?
C77 C76 C40 C39 1.8(13) . . . . ?
C77 C41 C40 O4 177(2) . . . . ?
C77 C41 C40 C76 1.3(18) . . . . ?
C77 C41 C40 C39 -0.7(8) . . . . ?
C77 C39 C40 O4 -177.3(15) . . . . ?
C77 C39 C40 C76 -177.2(19) . . . . ?
C77 C39 C40 C41 0.9(10) . . . . ?
C18 C19 C20 C22 -71.3(3) . . . . ?
C18 C19 C20 C21 52.2(3) . . . . ?
C74 C71 C70 N7 179.0(3) . . . . ?
C74 C71 C70 C73 1.5(5) . . . . ?
C60 C59 C67 C68 -49.8(4) . . . . ?
C60 C59 C67 C69 74.9(3) . . . . ?
C67 C59 C60 C61 -176.7(3) . . . . ?
C72 N7 C70 C71 -172.7(3) . . . . ?
C72 N7 C70 C73 5.0(4) . . . . ?
C72 N7 C41 N8 173.0(3) . . . . ?
C72 N7 C41 C77 -2.2(5) . . . . ?
C72 N7 C41 C40 -40.0(7) . . . . ?
C75 N8 C71 C70 -178.3(3) . . . . ?
C75 N8 C71 C74 2.7(4) . . . . ?
C75 N8 C41 N7 177.8(3) . . . . ?
C75 N8 C41 C77 -6.6(5) . . . . ?
C75 N8 C41 C40 49.0(11) . . . . ?
C20 C19 C18 C17 178.8(3) . . . . ?
C39 O3 C77 C76 2.3(9) . . . . ?
C39 O3 C77 C41 -179.6(11) . . . . ?
C39 O3 C77 C40 4(2) . . . . ?
C39 C38 C76 O4 179.3(11) . . . . ?
C39 C38 C76 C77 -1.0(10) . . . . ?
C39 C76 C77 O3 -4.2(18) . . . . ?
C39 C76 C77 C41 177.6(19) . . . . ?
C39 C76 C77 C40 177(2) . . . . ?
C39 C76 C40 O4 179.9(10) . . . . ?
C39 C76 C40 C41 -3(2) . . . . ?
C39 C76 C40 C77 -1.8(12) . . . . ?
C39 C77 C40 O4 6(4) . . . . ?
C39 C77 C40 C76 1.9(13) . . . . ?
C39 C77 C40 C41 -178.9(11) . . . . ?
C40 O4 C76 C38 -178.6(13) . . . . ?
C40 O4 C76 C77 1.8(11) . . . . ?
C40 O4 C76 C39 0(3) . . . . ?
C40 C76 C77 O3 179.1(12) . . . . ?
C40 C76 C77 C41 0.9(12) . . . . ?
C40 C76 C77 C39 -177(2) . . . . ?
C40 C76 C39 O3 18(9) . . . . ?
C40 C76 C39 C38 -178.8(11) . . . . ?
C40 C76 C39 C77 2.8(19) . . . . ?
C40 C41 C77 O3 -178.7(8) . . . . ?
C40 C41 C77 C76 -0.6(8) . . . . ?
C40 C41 C77 C39 2(2) . . . . ?
C40 C77 C39 O3 -178.5(8) . . . . ?
C40 C77 C39 C76 -2.1(14) . . . . ?

loop_
_smtbx_masks_void_nr
_smtbx_masks_void_average_x
_smtbx_masks_void_average_y
_smtbx_masks_void_average_z
_smtbx_masks_void_volume
_smtbx_masks_void_count_electrons
_smtbx_masks_void_content
1 -0.632 0.000 0.000 355.8 51.8 ?
2 -0.179 0.476 0.466 35.9 0.0 ?
3 0.179 0.524 0.534 35.9 0.0 ?
4 0.292 0.960 0.292 7.3 0.0 ?
5 0.708 0.040 0.708 7.3 0.0 ?
